data_9000846
loop_
_publ_author_name
'Gatehouse, B. M.'
'Grey, I. E.'

_publ_section_title
;
 The crystal structure of hogbomite-8H
;
_journal_name_full 'American Mineralogist'
_journal_page_first 373
_journal_page_last 380
_journal_volume 67
_journal_year 1982
_chemical_formula_sum 'Al7.29 Fe2.21 H Mg0.7 O16 Ti0.5 Zn0.3'
_chemical_name_mineral Magnesiohogbomite-2N2S
_space_group_IT_number 186
_symmetry_space_group_name_Hall 'P 6c -2c'
_symmetry_space_group_name_H-M 'P 63 m c'
_cell_angle_alpha 90
_cell_angle_beta 90
_cell_angle_gamma 120
_cell_formula_units_Z 2
_cell_length_a 5.734
_cell_length_b 5.734
_cell_length_c 18.389
_cell_volume 523.605
_database_code_amcsd 0000865
_exptl_crystal_density_diffrn 4.045
_cod_original_formula_sum 'Al7.29 Fe2.21 Ti.5 Mg.7 Zn.3 O16 H'
_cod_database_code 9000846

loop_
_space_group_symop_operation_xyz
x,y,z
-x,-x+y,1/2+z
x-y,x,1/2+z
-y,-x,z
-y,x-y,z
x-y,-y,1/2+z
-x,-y,1/2+z
x,x-y,z
-x+y,-x,z
y,x,1/2+z
y,-x+y,1/2+z
-x+y,y,z

loop_
_atom_site_aniso_label
_atom_site_aniso_U_11
_atom_site_aniso_U_22
_atom_site_aniso_U_33
_atom_site_aniso_U_12
_atom_site_aniso_U_13
_atom_site_aniso_U_23
Al1 0.00370 0.00370 0.00520 0.00120 0.00050 -0.00050
Fe2_1 0.00230 0.00230 0.00270 0.00110 0.00000 0.00000
Fe2_2 0.00230 0.00230 0.00270 0.00110 0.00000 0.00000
Ti2 0.00230 0.00230 0.00270 0.00110 0.00000 0.00000
Al3 0.00540 0.00540 0.00500 0.00270 0.00000 0.00000
Fe3 0.00540 0.00540 0.00500 0.00270 0.00000 0.00000
Mg3 0.00540 0.00540 0.00500 0.00270 0.00000 0.00000
Al4 0.00220 0.00220 0.00280 0.00060 0.00060 -0.00060
Fe4 0.00220 0.00220 0.00280 0.00060 0.00060 -0.00060
Al5 0.00490 0.00490 0.00470 0.00250 0.00000 0.00000
Fe6 0.00530 0.00530 0.00510 0.00260 0.00000 0.00000
Mg6 0.00530 0.00530 0.00510 0.00260 0.00000 0.00000
Zn6 0.00530 0.00530 0.00510 0.00260 0.00000 0.00000
Al6 0.00530 0.00530 0.00510 0.00260 0.00000 0.00000
Fe7 0.00550 0.00550 0.00720 0.00280 0.00000 0.00000
Mg7 0.00550 0.00550 0.00720 0.00280 0.00000 0.00000
Zn7 0.00550 0.00550 0.00720 0.00280 0.00000 0.00000
Al7 0.00550 0.00550 0.00720 0.00280 0.00000 0.00000
O1 0.00610 0.00610 0.01020 0.00300 0.00000 0.00000
O2 0.00440 0.00440 0.00700 0.00120 -0.00050 0.00050
O-H3 0.00830 0.00830 0.00320 0.00420 0.00000 0.00000
O4 0.01410 0.01410 0.00580 0.01260 0.00030 -0.00030
O5 0.00780 0.00780 0.01160 0.00390 0.00000 0.00000
O6 0.00760 0.00760 0.00710 0.00410 -0.00160 0.00160
O7 0.00590 0.00590 0.00600 0.00300 0.00000 0.00000
O8 0.00960 0.00960 0.00800 0.00610 0.00200 -0.00200

loop_
_atom_site_label
_atom_site_fract_x
_atom_site_fract_y
_atom_site_fract_z
_atom_site_occupancy
_atom_site_type_symbol
_atom_site_attached_hydrogens
Al1 0.67200 0.83600 0.94270 1.00000 Al 0
Fe2_1 0.00000 0.00000 0.79900 0.15000 Fe 0
Fe2_2 0.00000 0.00000 0.79900 0.35000 Fe 0
Ti2 0.00000 0.00000 0.79900 0.50000 Ti 0
Al3 0.66667 0.33333 0.85290 0.35000 Al 0
Fe3 0.66667 0.33333 0.85290 0.40000 Fe 0
Mg3 0.66667 0.33333 0.85290 0.25000 Mg 0
Al4 0.00390 0.50190 0.69820 0.93000 Al 0
Fe4 0.00390 0.50190 0.69820 0.07000 Fe 0
Al5 0.66667 0.33333 0.56860 1.00000 Al 0
Fe6 0.33333 0.66667 0.53830 0.60000 Fe 0
Mg6 0.33333 0.66667 0.53830 0.20000 Mg 0
Zn6 0.33333 0.66667 0.53830 0.15000 Zn 0
Al6 0.33333 0.66667 0.53830 0.05000 Al 0
Fe7 0.00000 0.00000 0.60590 0.50000 Fe 0
Mg7 0.00000 0.00000 0.60590 0.25000 Mg 0
Zn7 0.00000 0.00000 0.60590 0.15000 Zn 0
Al7 0.00000 0.00000 0.60590 0.10000 Al 0
O1 0.00000 0.00000 0.99740 1.00000 O 0
O2 0.03980 0.51990 0.99940 1.00000 O 0
O-H3 0.33333 0.66667 0.88760 1.00000 O 1
O4 0.84620 0.69240 0.88390 1.00000 O 0
O5 0.66667 0.33333 0.75090 1.00000 O 0
O6 0.66220 0.83110 0.75100 1.00000 O 0
O7 0.33333 0.66667 0.64520 1.00000 O 0
O8 0.81260 0.62510 0.63420 1.00000 O 0

loop_
_cod_changelog_entry_id
_cod_changelog_entry_author
_cod_changelog_entry_date
_cod_changelog_entry_text
1
;cod-tools version 3.8.0
Id: cif_guess_AMCSD_atom_types 9574 2023-05-10 09:00:05Z saulius
;
2023-05-10T18:46:49+03:00
;Derived atom types and hydrogen counts
from atom names that follow the AMCSD naming convention
(Wat == water, O-H == hydroxyl).
;
2
;cod-tools version 3.10.1
Id: cif_fix_AMCSD_aniso_labels 10200 2024-08-01 14:09:44Z saulius
;
2024-08-02T12:19:51+03:00
;Changed the following '_atom_site_aniso_label' values:
'OH3' -> 'O-H3'
;
3
;cod-tools version 3.10.1
Id: cif_fix_AMCSD_atom_labels 10224 2024-08-07 11:09:31Z saulius
;
2024-08-07T19:38:06+03:00
;Changed the following '_atom_site_label' values:
the first duplicated label 'Fe2'  converted to 'Fe2_1'
duplicated label 'Fe2' at index 2 converted to 'Fe2_2'
;

loop_
_cod_related_entry_id
_cod_related_entry_database
_cod_related_entry_code
1 AMCSD 0000865
